data_4134733
loop_
_publ_author_name
'Garci, Amine'
'Beldjoudi, Yassine'
'Kodaimati, Mohamad S.'
'Hornick, Jessica E.'
'Nguyen, Minh T.'
'Cetin, M. Mustafa'
'Stern, Charlotte L.'
'Roy, Indranil'
'Weiss, Emily A.'
'Stoddart, J. Fraser'

_publ_section_title
;
 Mechanical-Bond-Induced Exciplex Fluorescence in an Anthracene-Based
 Homo[2]catenane.
;
_journal_issue 17
_journal_name_full 'Journal of the American Chemical Society'
_journal_page_first 7956
_journal_page_last 7967
_journal_paper_doi 10.1021/jacs.0c02128
_journal_volume 142
_journal_year 2020
_chemical_formula_moiety 'C64 H48 N4, 2(C2 H3 N), 4(F6 P)'
_chemical_formula_sum 'C68 H54 F24 N6 P4'
_chemical_formula_weight 1535.05
_space_group_crystal_system monoclinic
_space_group_IT_number 15
_space_group_name_Hall '-C 2yc'
_space_group_name_H-M_alt 'C 1 2/c 1'
_atom_sites_solution_hydrogens geom
_atom_sites_solution_primary dual
_audit_creation_date 2018-05-24
_audit_creation_method
;
Olex2 1.2
(compiled 2018.05.18 svn.r3508 for OlexSys, GUI svn.r5497)
;
_cell_angle_alpha 90
_cell_angle_beta 94.518(3)
_cell_angle_gamma 90
_cell_formula_units_Z 8
_cell_length_a 41.838(6)
_cell_length_b 12.6590(19)
_cell_length_c 29.003(4)
_cell_measurement_reflns_used 9997
_cell_measurement_temperature 100(2)
_cell_measurement_theta_max 24.613
_cell_measurement_theta_min 2.218
_cell_volume 15313(4)
_computing_cell_refinement 'SAINT V8.38A (?, 2016)'
_computing_data_collection 'APEX2 V2014.11-0 (Bruker, 2014)'
_computing_data_reduction 'SAINT V8.38A (?, 2016)'
_computing_molecular_graphics 'Olex2 (Dolomanov et al., 2009)'
_computing_publication_material 'Olex2 (Dolomanov et al., 2009)'
_computing_structure_refinement 'ShelXL (Sheldrick, 2015)'
_computing_structure_solution 'ShelXT (Sheldrick, 2015)'
_diffrn_ambient_temperature 100.02
_diffrn_detector_area_resol_mean 8
_diffrn_measured_fraction_theta_full 0.999
_diffrn_measured_fraction_theta_max 0.999
_diffrn_measurement_device_type 'Bruker Kappa APEX CCD area detector'
_diffrn_measurement_method '\w and \f scans'
_diffrn_radiation_monochromator 'QuazarTM optics'
_diffrn_radiation_type MoK\a
_diffrn_radiation_wavelength 0.71073
_diffrn_reflns_av_R_equivalents 0.0435
_diffrn_reflns_av_unetI/netI 0.0386
_diffrn_reflns_Laue_measured_fraction_full 0.999
_diffrn_reflns_Laue_measured_fraction_max 0.999
_diffrn_reflns_limit_h_max 45
_diffrn_reflns_limit_h_min -46
_diffrn_reflns_limit_k_max 11
_diffrn_reflns_limit_k_min -14
_diffrn_reflns_limit_l_max 31
_diffrn_reflns_limit_l_min -32
_diffrn_reflns_number 48267
_diffrn_reflns_point_group_measured_fraction_full 0.999
_diffrn_reflns_point_group_measured_fraction_max 0.999
_diffrn_reflns_theta_full 23.533
_diffrn_reflns_theta_max 23.533
_diffrn_reflns_theta_min 0.976
_diffrn_source microsource
_exptl_absorpt_coefficient_mu 0.199
_exptl_absorpt_correction_T_max 0.7451
_exptl_absorpt_correction_T_min 0.6056
_exptl_absorpt_correction_type multi-scan
_exptl_absorpt_process_details
'SADABS-2016/2 (Bruker,2016/2) was used for absorption correction. wR2(int) was 0.0886 before and 0.0553 after correction. The Ratio of minimum to maximum transmission is 0.8128. The \l/2 correction factor is Not present.'
_exptl_crystal_colour orange
_exptl_crystal_colour_primary orange
_exptl_crystal_density_diffrn 1.332
_exptl_crystal_description block
_exptl_crystal_F_000 6240
_exptl_crystal_size_max 0.149
_exptl_crystal_size_mid 0.137
_exptl_crystal_size_min 0.096
_refine_diff_density_max 1.131
_refine_diff_density_min -0.647
_refine_diff_density_rms 0.117
_refine_ls_extinction_method none
_refine_ls_goodness_of_fit_ref 1.573
_refine_ls_hydrogen_treatment constr
_refine_ls_matrix_type full
_refine_ls_number_parameters 984
_refine_ls_number_reflns 11376
_refine_ls_number_restraints 43
_refine_ls_restrained_S_all 1.586
_refine_ls_R_factor_all 0.1516
_refine_ls_R_factor_gt 0.1223
_refine_ls_shift/su_max 0.000
_refine_ls_shift/su_mean 0.000
_refine_ls_structure_factor_coef Fsqd
_refine_ls_weighting_details 'w=1/[\s^2^(Fo^2^)+(0.2000P)^2^] where P=(Fo^2^+2Fc^2^)/3'
_refine_ls_weighting_scheme calc
_refine_ls_wR_factor_gt 0.3618
_refine_ls_wR_factor_ref 0.3937
_reflns_Friedel_coverage 0.000
_reflns_number_gt 7806
_reflns_number_total 11376
_reflns_threshold_expression 'I > 2\s(I)'
_cod_data_source_file ja0c02128_si_002.cif
_cod_data_source_block cx1296
_cod_depositor_comments 'Adding full bibliography for 4134731--4134735.cif.'
_cod_database_code 4134733
_shelx_shelxl_version_number 2018/1
_shelx_space_group_comment
;
The symmetry employed for this shelxl refinement is uniquely defined
by the following loop, which should always be used as a source of
symmetry information in preference to the above space-group names.
They are only intended as comments.
;
_shelx_estimated_absorpt_t_max 0.981
_shelx_estimated_absorpt_t_min 0.971
_olex2_refinement_description
;
1. Fixed Uiso
 At 1.2 times of:
  All C(H) groups, All C(H,H) groups
 At 1.5 times of:
  All C(H,H,H) groups
2. Restrained distances
 F15-F13 \\sim F15-F14 \\sim F15-F16 \\sim F13-F16 \\sim F13-F17 \\sim F13-F18
\\sim F14-F16 \\sim F17-F18
 with sigma of 0.04
 P3-F15 \\sim P3-F13 \\sim P3-F14 \\sim P3-F16 \\sim P3-F17 \\sim P3-F18
 with sigma of 0.02
3. Others
 Fixed Sof: P2(0.5) F7(0.5) F8(0.5) F9(0.5) F10(0.5) F11(0.5) F12(0.5) P3(0.5)
 F13(0.5) F14(0.5) F15(0.5) F16(0.5) F17(0.5) F18(0.5)
4.a Secondary CH2 refined with riding coordinates:
 C25(H25A,H25B), C32(H32A,H32B), C57(H57A,H57B), C64(H64A,H64B)
4.b Aromatic/amide H refined with riding coordinates:
 C1(H1), C2(H2), C4(H4), C5(H5), C7(H7), C8(H8), C10(H10), C12(H12), C14(H14),
 C15(H15), C17(H17), C19(H19), C21(H21), C22(H22), C23(H23), C24(H24), C27(H27),
  C28(H28), C30(H30), C31(H31), C33(H33), C34(H34), C36(H36), C37(H37),
 C39(H39), C40(H40), C42(H42), C44(H44), C46(H46), C47(H47), C49(H49), C51(H51),
  C53(H53), C54(H54), C55(H55), C56(H56), C59(H59), C60(H60), C62(H62), C63(H63)
4.c Idealised Me refined as rotating group:
 C66(H66A,H66B,H66C), C68(H68A,H68B,H68C)
;
_olex2_date_sample_data_collection 2018-05-22
_olex2_date_sample_submission 2018-05-22
_olex2_diffrn_ambient_temperature_device 'Oxford Cryosystems'
_olex2_exptl_crystal_mounting_method 'The crystal was mounted on a MITIGEN holder in Paratone oil'
_olex2_submission_original_sample_id cx1296
_olex2_submission_special_instructions 'No special instructions were received'

loop_
_space_group_symop_operation_xyz
'x, y, z'
'-x, y, -z+1/2'
'x+1/2, y+1/2, z'
'-x+1/2, y+1/2, -z+1/2'
'-x, -y, -z'
'x, -y, z-1/2'
'-x+1/2, -y+1/2, -z'
'x+1/2, -y+1/2, z-1/2'

loop_
_atom_site_label
_atom_site_type_symbol
_atom_site_fract_x
_atom_site_fract_y
_atom_site_fract_z
_atom_site_U_iso_or_equiv
_atom_site_adp_type
_atom_site_occupancy
_atom_site_site_symmetry_order
_atom_site_calc_flag
_atom_site_refinement_flags_posn
_atom_site_refinement_flags_adp
_atom_site_refinement_flags_occupancy
_atom_site_disorder_assembly
_atom_site_disorder_group
N1 N 0.28868(10) -0.1258(5) 0.65812(16) 0.0628(13) Uani 1 1 d . . . . .
N2 N 0.60022(12) 0.4294(6) 0.8759(2) 0.0814(18) Uani 1 1 d . . . . .
N3 N 0.65942(10) 0.4216(4) 0.68108(17) 0.0631(13) Uani 1 1 d . . . . .
N4 N 0.35557(12) -0.1914(6) 0.47182(17) 0.0764(17) Uani 1 1 d . . . . .
C1 C 0.29291(16) -0.0287(6) 0.6422(2) 0.0725(18) Uani 1 1 d . . . . .
H1 H 0.279252 -0.003621 0.616871 0.087 Uiso 1 1 calc R . . . .
C2 C 0.31649(14) 0.0358(6) 0.6616(2) 0.0682(16) Uani 1 1 d . . . . .
H2 H 0.318843 0.105025 0.649705 0.082 Uiso 1 1 calc R . . . .
C3 C 0.33696(12) 0.0015(5) 0.69839(18) 0.0546(14) Uani 1 1 d . . . . .
C4 C 0.33122(14) -0.0986(5) 0.7149(2) 0.0696(17) Uani 1 1 d . . . . .
H4 H 0.344235 -0.125181 0.740611 0.083 Uiso 1 1 calc R . . . .
C5 C 0.30723(14) -0.1597(5) 0.6948(2) 0.0681(17) Uani 1 1 d . . . . .
H5 H 0.303564 -0.227728 0.707178 0.082 Uiso 1 1 calc R . . . .
C6 C 0.36327(13) 0.0685(5) 0.71841(17) 0.0561(14) Uani 1 1 d . . . . .
C7 C 0.36015(13) 0.1813(5) 0.71689(18) 0.0539(14) Uani 1 1 d . . . . .
H7 H 0.340784 0.212548 0.704121 0.065 Uiso 1 1 calc R . . . .
C8 C 0.38471(12) 0.2434(5) 0.73359(17) 0.0518(13) Uani 1 1 d . . . . .
H8 H 0.382438 0.317950 0.731761 0.062 Uiso 1 1 calc R . . . .
C9 C 0.41390(11) 0.1998(5) 0.75385(17) 0.0489(13) Uani 1 1 d . . . . .
C10 C 0.43910(12) 0.2628(5) 0.77204(17) 0.0522(13) Uani 1 1 d . . . . .
H10 H 0.437052 0.337532 0.770844 0.063 Uiso 1 1 calc R . . . .
C11 C 0.46749(11) 0.2175(4) 0.79213(16) 0.0461(12) Uani 1 1 d . . . . .
C12 C 0.49306(12) 0.2802(5) 0.81066(17) 0.0572(14) Uani 1 1 d . . . . .
H12 H 0.490927 0.354871 0.809654 0.069 Uiso 1 1 calc R . . . .
C13 C 0.52121(11) 0.2367(5) 0.83029(17) 0.0518(14) Uani 1 1 d . . . . .
C14 C 0.52443(13) 0.1267(6) 0.8311(2) 0.0698(18) Uani 1 1 d . . . . .
H14 H 0.543757 0.095978 0.844235 0.084 Uiso 1 1 calc R . . . .
C15 C 0.50009(14) 0.0626(6) 0.8131(2) 0.0757(18) Uani 1 1 d . . . . .
H15 H 0.502736 -0.011898 0.814128 0.091 Uiso 1 1 calc R . . . .
C16 C 0.47088(11) 0.1067(5) 0.79301(18) 0.0574(15) Uani 1 1 d . . . . .
C17 C 0.44548(13) 0.0434(5) 0.7735(2) 0.0623(15) Uani 1 1 d . . . . .
H17 H 0.448003 -0.031208 0.773117 0.075 Uiso 1 1 calc R . . . .
C18 C 0.41680(11) 0.0876(5) 0.75482(18) 0.0528(14) Uani 1 1 d . . . . .
C19 C 0.39119(12) 0.0240(5) 0.73682(18) 0.0578(14) Uani 1 1 d . . . . .
H19 H 0.393319 -0.050752 0.737470 0.069 Uiso 1 1 calc R . . . .
C20 C 0.54793(13) 0.3044(6) 0.84833(19) 0.0641(17) Uani 1 1 d . . . . .
C21 C 0.54823(15) 0.4117(7) 0.8393(3) 0.098(3) Uani 1 1 d . . . . .
H21 H 0.530166 0.443144 0.822759 0.118 Uiso 1 1 calc R . . . .
C22 C 0.57420(17) 0.4743(7) 0.8538(3) 0.107(3) Uani 1 1 d . . . . .
H22 H 0.573659 0.548281 0.848148 0.128 Uiso 1 1 calc R . . . .
C23 C 0.60018(16) 0.3295(9) 0.8858(3) 0.094(3) Uani 1 1 d . . . . .
H23 H 0.618573 0.299403 0.902065 0.113 Uiso 1 1 calc R . . . .
C24 C 0.57460(16) 0.2668(7) 0.8736(2) 0.088(2) Uani 1 1 d . . . . .
H24 H 0.575188 0.194773 0.882833 0.105 Uiso 1 1 calc R . . . .
C25 C 0.62999(15) 0.4969(7) 0.8853(3) 0.099(3) Uani 1 1 d . . . . .
H25A H 0.623966 0.568618 0.895080 0.119 Uiso 1 1 calc R . . . .
H25B H 0.644336 0.465044 0.910259 0.119 Uiso 1 1 calc R . . . .
C26 C 0.64651(13) 0.5028(6) 0.8421(3) 0.077(2) Uani 1 1 d . . . . .
C27 C 0.63839(18) 0.5815(7) 0.8096(3) 0.100(3) Uani 1 1 d . . . . .
H27 H 0.624098 0.635946 0.817224 0.120 Uiso 1 1 calc R . . . .
C28 C 0.65020(17) 0.5829(6) 0.7675(3) 0.091(2) Uani 1 1 d . . . . .
H28 H 0.644023 0.637085 0.745929 0.109 Uiso 1 1 calc R . . . .
C29 C 0.67162(12) 0.5038(5) 0.7558(2) 0.0629(16) Uani 1 1 d . . . . .
C30 C 0.68165(12) 0.4314(5) 0.7900(2) 0.0628(16) Uani 1 1 d . . . . .
H30 H 0.697546 0.380958 0.783680 0.075 Uiso 1 1 calc R . . . .
C31 C 0.66945(13) 0.4301(5) 0.8323(2) 0.0705(18) Uani 1 1 d . . . . .
H31 H 0.676771 0.379326 0.854865 0.085 Uiso 1 1 calc R . . . .
C32 C 0.68187(13) 0.4943(6) 0.7076(2) 0.0760(19) Uani 1 1 d . . . . .
H32A H 0.681503 0.564557 0.692574 0.091 Uiso 1 1 calc R . . . .
H32B H 0.703994 0.466209 0.708391 0.091 Uiso 1 1 calc R . . . .
C33 C 0.66639(12) 0.3229(5) 0.67523(19) 0.0580(15) Uani 1 1 d . . . . .
H33 H 0.687170 0.297930 0.685363 0.070 Uiso 1 1 calc R . . . .
C34 C 0.64406(11) 0.2532(5) 0.65442(17) 0.0513(13) Uani 1 1 d . . . . .
H34 H 0.649555 0.180949 0.650881 0.062 Uiso 1 1 calc R . . . .
C35 C 0.61318(12) 0.2893(5) 0.63850(17) 0.0516(13) Uani 1 1 d . . . . .
C36 C 0.60771(13) 0.3964(5) 0.6441(3) 0.0754(19) Uani 1 1 d . . . . .
H36 H 0.587638 0.425465 0.632913 0.091 Uiso 1 1 calc R . . . .
C37 C 0.63014(15) 0.4598(5) 0.6648(3) 0.080(2) Uani 1 1 d . . . . .
H37 H 0.625580 0.532753 0.668287 0.096 Uiso 1 1 calc R . . . .
C38 C 0.58825(11) 0.2171(5) 0.61996(16) 0.0490(13) Uani 1 1 d . . . . .
C39 C 0.59092(12) 0.1065(5) 0.62784(19) 0.0584(15) Uani 1 1 d . . . . .
H39 H 0.609788 0.079296 0.643956 0.070 Uiso 1 1 calc R . . . .
C40 C 0.56717(13) 0.0390(5) 0.6129(2) 0.0630(16) Uani 1 1 d . . . . .
H40 H 0.569570 -0.034506 0.618888 0.076 Uiso 1 1 calc R . . . .
C41 C 0.53860(12) 0.0771(5) 0.58829(18) 0.0590(15) Uani 1 1 d . . . . .
C42 C 0.51299(13) 0.0087(6) 0.57453(19) 0.0660(16) Uani 1 1 d . . . . .
H42 H 0.514770 -0.064188 0.582088 0.079 Uiso 1 1 calc R . . . .
C43 C 0.48537(13) 0.0450(6) 0.55033(17) 0.0599(16) Uani 1 1 d . . . . .
C44 C 0.45984(13) -0.0209(6) 0.53592(19) 0.0716(18) Uani 1 1 d . . . . .
H44 H 0.461517 -0.094106 0.542864 0.086 Uiso 1 1 calc R . . . .
C45 C 0.43202(14) 0.0159(7) 0.51184(19) 0.075(2) Uani 1 1 d . . . . .
C46 C 0.42999(15) 0.1236(8) 0.5027(2) 0.092(2) Uani 1 1 d . . . . .
H46 H 0.411056 0.149559 0.486321 0.111 Uiso 1 1 calc R . . . .
C47 C 0.45390(15) 0.1953(7) 0.5162(2) 0.089(2) Uani 1 1 d . . . . .
H47 H 0.451367 0.268413 0.509507 0.106 Uiso 1 1 calc R . . . .
C48 C 0.48303(12) 0.1552(6) 0.54079(19) 0.0676(18) Uani 1 1 d . . . . .
C49 C 0.50805(13) 0.2242(6) 0.55474(19) 0.0637(16) Uani 1 1 d . . . . .
H49 H 0.506077 0.297250 0.547661 0.076 Uiso 1 1 calc R . . . .
C50 C 0.53616(12) 0.1863(5) 0.57920(17) 0.0545(14) Uani 1 1 d . . . . .
C51 C 0.56117(12) 0.2533(5) 0.59505(17) 0.0533(13) Uani 1 1 d . . . . .
H51 H 0.559382 0.326654 0.588367 0.064 Uiso 1 1 calc R . . . .
C52 C 0.40620(14) -0.0576(7) 0.49776(19) 0.076(2) Uani 1 1 d . . . . .
C53 C 0.40649(16) -0.1621(8) 0.5079(3) 0.089(2) Uani 1 1 d . . . . .
H53 H 0.424746 -0.190502 0.525118 0.107 Uiso 1 1 calc R . . . .
C54 C 0.38212(16) -0.2274(8) 0.4947(2) 0.096(2) Uani 1 1 d . . . . .
H54 H 0.383924 -0.300547 0.501777 0.115 Uiso 1 1 calc R . . . .
C55 C 0.35418(17) -0.0942(9) 0.4604(3) 0.102(3) Uani 1 1 d . . . . .
H55 H 0.335607 -0.070094 0.442489 0.122 Uiso 1 1 calc R . . . .
C56 C 0.37780(17) -0.0228(8) 0.4723(3) 0.117(4) Uani 1 1 d . . . . .
H56 H 0.375261 0.049336 0.463697 0.140 Uiso 1 1 calc R . . . .
C57 C 0.32650(14) -0.2622(6) 0.46318(19) 0.079(2) Uani 1 1 d . . . . .
H57A H 0.313360 -0.238782 0.435163 0.094 Uiso 1 1 calc R . . . .
H57B H 0.333332 -0.336042 0.458447 0.094 Uiso 1 1 calc R . . . .
C58 C 0.30740(13) -0.2552(5) 0.50470(19) 0.0601(16) Uani 1 1 d . . . . .
C59 C 0.28562(15) -0.1777(5) 0.5077(2) 0.0657(16) Uani 1 1 d . . . . .
H59 H 0.280738 -0.132761 0.481915 0.079 Uiso 1 1 calc R . . . .
C60 C 0.27002(14) -0.1619(5) 0.5482(2) 0.0632(16) Uani 1 1 d . . . . .
H60 H 0.254388 -0.107718 0.549442 0.076 Uiso 1 1 calc R . . . .
C61 C 0.27737(13) -0.2245(5) 0.5858(2) 0.0647(17) Uani 1 1 d . . . . .
C62 C 0.29734(18) -0.3074(7) 0.5824(3) 0.088(2) Uani 1 1 d . . . . .
H62 H 0.301086 -0.354818 0.607591 0.106 Uiso 1 1 calc R . . . .
C63 C 0.31257(17) -0.3233(7) 0.5415(3) 0.091(2) Uani 1 1 d . . . . .
H63 H 0.326583 -0.381812 0.539172 0.109 Uiso 1 1 calc R . . . .
C64 C 0.26448(14) -0.1968(6) 0.6318(2) 0.0699(18) Uani 1 1 d . . . . .
H64A H 0.243627 -0.160030 0.626611 0.084 Uiso 1 1 calc R . . . .
H64B H 0.261223 -0.261933 0.649784 0.084 Uiso 1 1 calc R . . . .
N5 N 0.70369(17) 0.4762(7) 0.5980(3) 0.110(3) Uani 1 1 d . . . . .
C65 C 0.7095(2) 0.5590(11) 0.5956(3) 0.106(3) Uani 1 1 d . . . . .
C66 C 0.7208(3) 0.6801(10) 0.5950(4) 0.144(4) Uani 1 1 d . . . . .
H66A H 0.741412 0.684948 0.581383 0.216 Uiso 1 1 calc GR . . . .
H66B H 0.723036 0.707334 0.626739 0.216 Uiso 1 1 calc GR . . . .
H66C H 0.704723 0.721925 0.576591 0.216 Uiso 1 1 calc GR . . . .
N6 N 0.71008(14) 1.0980(6) 0.6181(2) 0.0894(18) Uani 1 1 d . . . . .
C67 C 0.71540(17) 1.0256(7) 0.6418(3) 0.086(2) Uani 1 1 d . . . . .
C68 C 0.7224(2) 0.9360(7) 0.6731(3) 0.122(3) Uani 1 1 d . . . . .
H68A H 0.725141 0.961548 0.705098 0.182 Uiso 1 1 calc GR . . . .
H68B H 0.742158 0.901210 0.665171 0.182 Uiso 1 1 calc GR . . . .
H68C H 0.704612 0.885569 0.670004 0.182 Uiso 1 1 calc GR . . . .
P1 P 0.75656(3) 0.67650(13) 0.73920(5) 0.0571(5) Uani 1 1 d . . . . .
F1 F 0.75946(7) 0.7908(2) 0.76372(11) 0.0613(9) Uani 1 1 d . . . . .
F2 F 0.75363(7) 0.5618(3) 0.71542(12) 0.0720(10) Uani 1 1 d . . . . .
F3 F 0.72187(7) 0.7074(3) 0.71611(12) 0.0714(10) Uani 1 1 d . . . . .
F4 F 0.74041(7) 0.6306(3) 0.78290(11) 0.0626(9) Uani 1 1 d . . . . .
F5 F 0.79157(7) 0.6455(3) 0.76235(11) 0.0678(9) Uani 1 1 d . . . . .
F6 F 0.77265(8) 0.7223(3) 0.69490(11) 0.0730(10) Uani 1 1 d . . . . .
P2 P 0.31453(13) 0.1962(5) 0.53900(16) 0.1123(17) Uani 0.5 1 d . . P . .
F7 F 0.3065(5) 0.2307(10) 0.5891(4) 0.187(7) Uani 0.5 1 d . . P . .
F8 F 0.3199(3) 0.1673(11) 0.4891(3) 0.148(5) Uani 0.5 1 d . . P . .
F9 F 0.2925(3) 0.1038(9) 0.5466(3) 0.132(4) Uani 0.5 1 d . . P . .
F10 F 0.2815(3) 0.2538(9) 0.5194(3) 0.131(4) Uani 0.5 1 d . . P . .
F11 F 0.3293(3) 0.3194(15) 0.5365(5) 0.212(8) Uani 0.5 1 d . . P . .
F12 F 0.3413(4) 0.1350(18) 0.5607(4) 0.225(9) Uani 0.5 1 d . . P . .
P3 P 0.4207(2) 0.4908(5) 0.4982(2) 0.165(3) Uani 0.5 1 d D . P . .
F13 F 0.4115(4) 0.5603(10) 0.5364(4) 0.240(10) Uani 0.5 1 d D . P . .
F14 F 0.4255(7) 0.4151(13) 0.4565(5) 0.299(14) Uani 0.5 1 d D . P . .
F15 F 0.3993(5) 0.4039(15) 0.5122(9) 0.38(2) Uani 0.5 1 d D . P . .
F16 F 0.3901(6) 0.5301(17) 0.4693(6) 0.338(18) Uani 0.5 1 d D . P . .
F17 F 0.4427(5) 0.5804(14) 0.4831(6) 0.269(11) Uani 0.5 1 d D . P . .
F18 F 0.4497(3) 0.4498(10) 0.5324(4) 0.170(5) Uani 0.5 1 d D . P . .
P4 P 0.43852(11) 0.7983(3) 0.65432(12) 0.1572(15) Uani 1 1 d . . . . .
F19 F 0.4566(2) 0.8607(6) 0.6938(3) 0.211(4) Uani 1 1 d . . . . .
F20 F 0.4185(2) 0.7346(5) 0.6143(2) 0.194(3) Uani 1 1 d . . . . .
F21 F 0.4096(2) 0.7833(5) 0.6859(3) 0.203(4) Uani 1 1 d . . . . .
F22 F 0.4238(2) 0.9067(5) 0.6338(3) 0.194(3) Uani 1 1 d . . . . .
F23 F 0.4682(2) 0.8128(6) 0.6249(3) 0.224(4) Uani 1 1 d . . . . .
F24 F 0.4519(2) 0.6897(5) 0.6733(2) 0.180(3) Uani 1 1 d . . . . .
P5 P 0.63067(6) 0.7969(2) 0.64640(9) 0.1085(9) Uani 1 1 d . . . . .
F25 F 0.6171(2) 0.8833(6) 0.6729(2) 0.207(4) Uani 1 1 d . . . . .
F26 F 0.6469(2) 0.7054(7) 0.6205(3) 0.199(3) Uani 1 1 d . . . . .
F27 F 0.61101(14) 0.7099(6) 0.6661(3) 0.178(3) Uani 1 1 d . . . . .
F28 F 0.60721(17) 0.8156(5) 0.60440(18) 0.154(2) Uani 1 1 d . . . . .
F29 F 0.65215(18) 0.8762(8) 0.6194(3) 0.217(4) Uani 1 1 d . . . . .
F30 F 0.65893(15) 0.7783(5) 0.6841(2) 0.154(2) Uani 1 1 d . . . . .

loop_
_atom_site_aniso_label
_atom_site_aniso_U_11
_atom_site_aniso_U_22
_atom_site_aniso_U_33
_atom_site_aniso_U_23
_atom_site_aniso_U_13
_atom_site_aniso_U_12
N1 0.044(3) 0.099(4) 0.046(3) -0.005(3) 0.009(2) -0.012(2)
N2 0.046(3) 0.133(6) 0.064(3) -0.039(4) 0.000(2) -0.007(3)
N3 0.036(2) 0.084(4) 0.068(3) -0.005(3) -0.002(2) -0.017(2)
N4 0.046(3) 0.141(6) 0.042(3) -0.001(3) 0.003(2) -0.027(3)
C1 0.076(4) 0.090(5) 0.049(3) -0.012(4) -0.007(3) -0.003(4)
C2 0.064(4) 0.086(4) 0.052(3) -0.012(3) -0.009(3) -0.004(3)
C3 0.043(3) 0.075(4) 0.047(3) -0.011(3) 0.010(2) -0.006(3)
C4 0.057(4) 0.090(5) 0.062(4) 0.001(4) 0.003(3) 0.001(3)
C5 0.049(3) 0.092(5) 0.064(4) 0.005(3) 0.012(3) -0.015(3)
C6 0.049(3) 0.083(4) 0.038(3) -0.004(3) 0.009(2) 0.005(3)
C7 0.043(3) 0.073(4) 0.044(3) 0.002(3) -0.006(2) 0.003(3)
C8 0.046(3) 0.068(4) 0.041(3) 0.002(3) 0.001(2) 0.003(2)
C9 0.035(3) 0.078(4) 0.035(3) -0.001(3) 0.008(2) 0.005(2)
C10 0.045(3) 0.074(4) 0.038(3) 0.005(3) 0.006(2) 0.003(3)
C11 0.030(3) 0.069(4) 0.039(3) 0.000(3) 0.008(2) 0.003(2)
C12 0.043(3) 0.087(4) 0.041(3) 0.004(3) 0.004(2) 0.003(3)
C13 0.035(3) 0.084(4) 0.038(3) 0.005(3) 0.011(2) 0.011(3)
C14 0.030(3) 0.123(6) 0.056(4) 0.006(4) 0.001(2) 0.012(3)
C15 0.046(3) 0.087(5) 0.094(5) -0.005(4) 0.004(3) 0.013(3)
C16 0.034(3) 0.090(5) 0.048(3) -0.002(3) 0.005(2) 0.008(3)
C17 0.048(3) 0.065(4) 0.073(4) 0.002(3) 0.005(3) 0.016(3)
C18 0.035(3) 0.079(4) 0.046(3) -0.001(3) 0.010(2) -0.002(2)
C19 0.046(3) 0.079(4) 0.050(3) -0.004(3) 0.009(2) 0.000(3)
C20 0.041(3) 0.107(5) 0.045(3) -0.006(3) 0.009(2) 0.006(3)
C21 0.044(4) 0.119(7) 0.128(7) -0.034(6) -0.021(4) 0.014(4)
C22 0.056(4) 0.113(6) 0.148(8) -0.037(6) -0.017(5) 0.009(4)
C23 0.043(4) 0.154(8) 0.081(5) 0.009(5) -0.016(3) -0.013(4)
C24 0.059(4) 0.130(6) 0.073(4) 0.027(4) -0.008(3) -0.001(4)
C25 0.048(4) 0.161(8) 0.086(5) -0.058(5) 0.002(3) -0.011(4)
C26 0.033(3) 0.108(5) 0.086(5) -0.038(4) -0.016(3) 0.000(3)
C27 0.071(5) 0.118(7) 0.109(6) -0.030(6) 0.003(5) 0.032(4)
C28 0.078(5) 0.082(5) 0.111(6) 0.002(5) 0.004(4) 0.020(4)
C29 0.029(3) 0.073(4) 0.084(4) -0.017(3) -0.010(3) -0.006(3)
C30 0.031(3) 0.080(4) 0.075(4) -0.023(3) -0.008(3) 0.005(3)
C31 0.039(3) 0.097(5) 0.073(4) -0.025(4) -0.015(3) 0.001(3)
C32 0.040(3) 0.099(5) 0.088(5) -0.009(4) -0.003(3) -0.018(3)
C33 0.033(3) 0.092(5) 0.050(3) -0.007(3) 0.002(2) 0.004(3)
C34 0.034(3) 0.073(4) 0.046(3) -0.004(3) -0.001(2) 0.004(2)
C35 0.035(3) 0.078(4) 0.042(3) 0.006(3) 0.005(2) -0.003(2)
C36 0.038(3) 0.075(4) 0.109(5) 0.005(4) -0.020(3) 0.010(3)
C37 0.055(4) 0.069(4) 0.112(6) 0.008(4) -0.019(4) -0.003(3)
C38 0.032(3) 0.086(4) 0.028(2) -0.002(3) -0.001(2) 0.004(2)
C39 0.040(3) 0.085(4) 0.048(3) 0.005(3) -0.010(2) 0.001(3)
C40 0.045(3) 0.075(4) 0.065(4) 0.012(3) -0.015(3) -0.003(3)
C41 0.043(3) 0.094(5) 0.039(3) 0.004(3) -0.004(2) -0.006(3)
C42 0.050(3) 0.094(5) 0.053(3) 0.010(3) -0.007(3) -0.017(3)
C43 0.046(3) 0.103(5) 0.030(3) 0.009(3) 0.000(2) -0.016(3)
C44 0.052(3) 0.117(5) 0.045(3) 0.017(3) -0.003(3) -0.020(3)
C45 0.049(3) 0.140(7) 0.036(3) 0.018(4) -0.007(3) -0.028(4)
C46 0.049(4) 0.150(8) 0.074(5) 0.032(5) -0.015(3) -0.011(4)
C47 0.048(4) 0.138(7) 0.074(4) 0.009(4) -0.030(3) -0.013(4)
C48 0.036(3) 0.122(6) 0.043(3) -0.007(3) -0.004(2) -0.012(3)
C49 0.044(3) 0.096(5) 0.050(3) 0.001(3) -0.006(3) -0.009(3)
C50 0.035(3) 0.094(5) 0.034(3) -0.002(3) 0.003(2) 0.000(3)
C51 0.041(3) 0.073(4) 0.045(3) 0.001(3) -0.001(2) 0.009(2)
C52 0.051(4) 0.143(7) 0.034(3) 0.008(4) 0.000(3) -0.033(4)
C53 0.052(4) 0.138(7) 0.076(5) -0.001(5) -0.007(3) -0.015(4)
C54 0.049(4) 0.161(8) 0.075(5) -0.031(5) -0.009(3) -0.010(4)
C55 0.061(4) 0.173(9) 0.068(5) 0.037(5) -0.019(3) -0.041(5)
C56 0.067(4) 0.189(9) 0.086(5) 0.067(6) -0.038(4) -0.069(5)
C57 0.047(3) 0.142(6) 0.045(3) -0.011(4) -0.002(3) -0.035(4)
C58 0.036(3) 0.097(5) 0.047(3) -0.007(3) -0.002(2) -0.020(3)
C59 0.070(4) 0.084(4) 0.042(3) -0.006(3) -0.005(3) -0.024(3)
C60 0.054(3) 0.087(4) 0.047(3) -0.004(3) -0.005(3) -0.020(3)
C61 0.041(3) 0.095(5) 0.059(4) -0.011(3) 0.009(3) -0.026(3)
C62 0.085(5) 0.117(6) 0.064(4) 0.025(4) 0.016(4) 0.010(4)
C63 0.067(4) 0.125(6) 0.081(5) 0.014(5) 0.009(4) 0.025(4)
C64 0.048(3) 0.108(5) 0.054(3) -0.002(3) 0.009(3) -0.026(3)
N5 0.091(5) 0.117(6) 0.125(6) -0.042(5) 0.028(4) -0.039(5)
C65 0.082(6) 0.157(10) 0.079(5) -0.026(7) 0.002(4) 0.004(6)
C66 0.163(10) 0.158(11) 0.111(7) 0.003(7) 0.008(7) 0.035(8)
N6 0.069(4) 0.117(5) 0.079(4) 0.002(4) -0.017(3) -0.015(3)
C67 0.073(5) 0.099(6) 0.083(5) 0.013(5) -0.019(4) -0.006(4)
C68 0.143(8) 0.096(6) 0.117(7) -0.008(6) -0.044(6) -0.017(5)
P1 0.0395(8) 0.0753(11) 0.0567(9) -0.0017(8) 0.0056(7) -0.0083(6)
F1 0.0503(18) 0.068(2) 0.066(2) -0.0114(16) 0.0071(15) -0.0116(14)
F2 0.0497(18) 0.086(2) 0.081(2) -0.0202(19) 0.0144(16) -0.0144(16)
F3 0.0467(19) 0.088(2) 0.078(2) 0.0038(19) -0.0083(16) -0.0018(15)
F4 0.0430(17) 0.078(2) 0.069(2) 0.0061(17) 0.0145(15) -0.0072(14)
F5 0.0351(17) 0.096(2) 0.073(2) -0.0083(18) 0.0051(15) -0.0020(15)
F6 0.064(2) 0.098(3) 0.059(2) -0.0064(18) 0.0143(16) -0.0202(18)
P2 0.115(4) 0.147(5) 0.069(3) 0.032(3) -0.031(3) -0.021(3)
F7 0.35(2) 0.124(9) 0.076(7) -0.013(6) -0.057(10) -0.015(10)
F8 0.151(9) 0.229(13) 0.066(5) 0.055(7) 0.021(6) 0.098(9)
F9 0.171(10) 0.129(8) 0.092(7) 0.025(6) -0.010(7) -0.025(7)
F10 0.121(8) 0.169(10) 0.101(7) 0.027(7) -0.011(6) 0.011(7)
F11 0.150(11) 0.292(19) 0.178(13) 0.100(13) -0.085(10) -0.080(12)
F12 0.180(13) 0.40(3) 0.099(9) 0.025(12) 0.001(9) 0.115(16)
P3 0.263(10) 0.134(5) 0.101(4) 0.009(4) 0.045(5) 0.033(6)
F13 0.45(3) 0.173(13) 0.107(9) 0.029(9) 0.103(14) 0.153(16)
F14 0.61(4) 0.153(13) 0.136(11) -0.037(11) 0.023(19) 0.117(19)
F15 0.30(3) 0.31(3) 0.56(5) -0.22(3) 0.28(3) -0.21(2)
F16 0.47(4) 0.28(2) 0.227(18) -0.121(17) -0.27(2) 0.16(2)
F17 0.31(2) 0.255(19) 0.242(19) 0.161(17) 0.021(17) -0.091(17)
F18 0.235(15) 0.165(11) 0.110(8) 0.013(8) 0.008(9) 0.064(10)
P4 0.247(4) 0.109(2) 0.127(2) -0.008(2) 0.092(3) -0.053(3)
F19 0.295(10) 0.158(6) 0.193(7) -0.043(6) 0.095(7) -0.123(6)
F20 0.359(11) 0.113(4) 0.114(4) -0.016(4) 0.038(6) 0.002(5)
F21 0.302(10) 0.138(5) 0.193(6) -0.049(5) 0.158(7) -0.107(6)
F22 0.295(10) 0.101(4) 0.198(7) 0.009(5) 0.092(7) -0.030(5)
F23 0.308(11) 0.160(6) 0.229(8) 0.039(6) 0.176(8) 0.000(6)
F24 0.285(9) 0.112(5) 0.144(5) 0.014(4) 0.021(6) -0.059(5)
P5 0.1134(19) 0.1085(19) 0.0969(17) 0.0054(15) -0.0328(14) 0.0146(15)
F25 0.364(11) 0.156(5) 0.092(4) -0.030(4) -0.037(5) 0.145(6)
F26 0.189(7) 0.225(8) 0.182(7) -0.018(6) 0.013(6) 0.097(6)
F27 0.093(4) 0.176(6) 0.263(9) 0.084(6) 0.004(5) 0.027(4)
F28 0.198(6) 0.160(5) 0.094(4) -0.013(3) -0.047(4) 0.052(4)
F29 0.164(6) 0.257(9) 0.222(8) 0.132(7) -0.037(6) -0.037(6)
F30 0.133(5) 0.171(5) 0.148(5) 0.058(4) -0.041(4) 0.016(4)

loop_
_atom_type_symbol
_atom_type_description
_atom_type_scat_dispersion_real
_atom_type_scat_dispersion_imag
_atom_type_scat_source
C C 0.0033 0.0016 'International Tables Vol C Tables 4.2.6.8 and 6.1.1.4'
H H 0.0000 0.0000 'International Tables Vol C Tables 4.2.6.8 and 6.1.1.4'
F F 0.0171 0.0103 'International Tables Vol C Tables 4.2.6.8 and 6.1.1.4'
N N 0.0061 0.0033 'International Tables Vol C Tables 4.2.6.8 and 6.1.1.4'
P P 0.1023 0.0942 'International Tables Vol C Tables 4.2.6.8 and 6.1.1.4'

loop_
_geom_angle_atom_site_label_1
_geom_angle_atom_site_label_2
_geom_angle_atom_site_label_3
_geom_angle
_geom_angle_site_symmetry_1
_geom_angle_site_symmetry_3
_geom_angle_publ_flag
C1 N1 C5 119.2(5) . . ?
C1 N1 C64 118.5(5) . . ?
C5 N1 C64 122.2(6) . . ?
C22 N2 C25 118.0(8) . . ?
C23 N2 C22 120.2(7) . . ?
C23 N2 C25 121.6(7) . . ?
C33 N3 C32 121.7(5) . . ?
C33 N3 C37 120.0(5) . . ?
C37 N3 C32 118.2(6) . . ?
C54 N4 C57 120.5(7) . . ?
C55 N4 C54 118.7(6) . . ?
C55 N4 C57 120.6(6) . . ?
N1 C1 H1 119.3 . . ?
N1 C1 C2 121.4(6) . . ?
C2 C1 H1 119.3 . . ?
C1 C2 H2 119.6 . . ?
C1 C2 C3 120.8(6) . . ?
C3 C2 H2 119.6 . . ?
C2 C3 C6 121.4(6) . . ?
C4 C3 C2 116.1(5) . . ?
C4 C3 C6 122.5(5) . . ?
C3 C4 H4 119.5 . . ?
C5 C4 C3 121.0(6) . . ?
C5 C4 H4 119.5 . . ?
N1 C5 C4 121.3(6) . . ?
N1 C5 H5 119.3 . . ?
C4 C5 H5 119.3 . . ?
C7 C6 C3 119.9(5) . . ?
C19 C6 C3 120.4(6) . . ?
C19 C6 C7 119.7(5) . . ?
C6 C7 H7 119.9 . . ?
C8 C7 C6 120.1(5) . . ?
C8 C7 H7 119.9 . . ?
C7 C8 H8 119.1 . . ?
C7 C8 C9 121.7(5) . . ?
C9 C8 H8 119.1 . . ?
C8 C9 C18 117.6(5) . . ?
C10 C9 C8 122.2(5) . . ?
C10 C9 C18 120.2(5) . . ?
C9 C10 H10 119.5 . . ?
C9 C10 C11 120.9(5) . . ?
C11 C10 H10 119.5 . . ?
C10 C11 C12 121.5(5) . . ?
C10 C11 C16 119.7(5) . . ?
C12 C11 C16 118.9(5) . . ?
C11 C12 H12 118.9 . . ?
C13 C12 C11 122.1(6) . . ?
C13 C12 H12 118.9 . . ?
C12 C13 C14 118.7(5) . . ?
C12 C13 C20 120.9(6) . . ?
C14 C13 C20 120.3(5) . . ?
C13 C14 H14 119.5 . . ?
C15 C14 C13 121.0(5) . . ?
C15 C14 H14 119.5 . . ?
C14 C15 H15 119.7 . . ?
C14 C15 C16 120.7(6) . . ?
C16 C15 H15 119.7 . . ?
C11 C16 C15 118.6(5) . . ?
C11 C16 C17 119.1(5) . . ?
C17 C16 C15 122.4(6) . . ?
C16 C17 H17 119.2 . . ?
C18 C17 C16 121.7(5) . . ?
C18 C17 H17 119.2 . . ?
C17 C18 C9 118.5(5) . . ?
C17 C18 C19 121.4(6) . . ?
C19 C18 C9 120.1(5) . . ?
C6 C19 C18 120.7(6) . . ?
C6 C19 H19 119.6 . . ?
C18 C19 H19 119.6 . . ?
C21 C20 C13 121.5(5) . . ?
C24 C20 C13 123.5(7) . . ?
C24 C20 C21 115.0(6) . . ?
C20 C21 H21 119.2 . . ?
C22 C21 C20 121.6(7) . . ?
C22 C21 H21 119.2 . . ?
N2 C22 C21 119.3(8) . . ?
N2 C22 H22 120.4 . . ?
C21 C22 H22 120.4 . . ?
N2 C23 H23 119.1 . . ?
N2 C23 C24 121.8(7) . . ?
C24 C23 H23 119.1 . . ?
C20 C24 H24 119.0 . . ?
C23 C24 C20 121.9(8) . . ?
C23 C24 H24 119.0 . . ?
N2 C25 H25A 110.1 . . ?
N2 C25 H25B 110.1 . . ?
H25A C25 H25B 108.4 . . ?
C26 C25 N2 108.0(5) . . ?
C26 C25 H25A 110.1 . . ?
C26 C25 H25B 110.1 . . ?
C27 C26 C25 120.2(7) . . ?
C31 C26 C25 121.4(8) . . ?
C31 C26 C27 118.3(7) . . ?
C26 C27 H27 118.9 . . ?
C28 C27 C26 122.2(7) . . ?
C28 C27 H27 118.9 . . ?
C27 C28 H28 120.2 . . ?
C27 C28 C29 119.6(8) . . ?
C29 C28 H28 120.2 . . ?
C28 C29 C32 121.1(7) . . ?
C30 C29 C28 117.5(6) . . ?
C30 C29 C32 121.3(5) . . ?
C29 C30 H30 118.8 . . ?
C31 C30 C29 122.3(6) . . ?
C31 C30 H30 118.8 . . ?
C26 C31 H31 120.2 . . ?
C30 C31 C26 119.6(7) . . ?
C30 C31 H31 120.2 . . ?
N3 C32 C29 108.5(5) . . ?
N3 C32 H32A 110.0 . . ?
N3 C32 H32B 110.0 . . ?
C29 C32 H32A 110.0 . . ?
C29 C32 H32B 110.0 . . ?
H32A C32 H32B 108.4 . . ?
N3 C33 H33 119.4 . . ?
N3 C33 C34 121.3(5) . . ?
C34 C33 H33 119.4 . . ?
C33 C34 H34 119.9 . . ?
C33 C34 C35 120.1(5) . . ?
C35 C34 H34 119.9 . . ?
C34 C35 C38 121.8(5) . . ?
C36 C35 C34 115.7(5) . . ?
C36 C35 C38 122.4(5) . . ?
C35 C36 H36 119.3 . . ?
C37 C36 C35 121.4(5) . . ?
C37 C36 H36 119.3 . . ?
N3 C37 H37 119.3 . . ?
C36 C37 N3 121.3(6) . . ?
C36 C37 H37 119.3 . . ?
C39 C38 C35 120.9(4) . . ?
C51 C38 C35 121.4(5) . . ?
C51 C38 C39 117.7(5) . . ?
C38 C39 H39 119.2 . . ?
C40 C39 C38 121.6(5) . . ?
C40 C39 H39 119.2 . . ?
C39 C40 H40 119.7 . . ?
C39 C40 C41 120.7(6) . . ?
C41 C40 H40 119.7 . . ?
C42 C41 C40 121.4(6) . . ?
C50 C41 C40 118.1(5) . . ?
C50 C41 C42 120.5(5) . . ?
C41 C42 H42 119.2 . . ?
C43 C42 C41 121.7(6) . . ?
C43 C42 H42 119.2 . . ?
C42 C43 C44 122.9(7) . . ?
C42 C43 C48 117.8(5) . . ?
C44 C43 C48 119.3(5) . . ?
C43 C44 H44 118.6 . . ?
C45 C44 C43 122.8(7) . . ?
C45 C44 H44 118.6 . . ?
C44 C45 C46 117.4(6) . . ?
C44 C45 C52 120.0(7) . . ?
C46 C45 C52 122.6(6) . . ?
C45 C46 H46 118.1 . . ?
C47 C46 C45 123.9(6) . . ?
C47 C46 H46 118.1 . . ?
C46 C47 H47 121.0 . . ?
C46 C47 C48 117.9(8) . . ?
C48 C47 H47 121.0 . . ?
C43 C48 C47 118.6(6) . . ?
C49 C48 C43 121.2(5) . . ?
C49 C48 C47 120.2(7) . . ?
C48 C49 H49 119.7 . . ?
C48 C49 C50 120.6(6) . . ?
C50 C49 H49 119.7 . . ?
C41 C50 C49 118.3(5) . . ?
C51 C50 C41 119.5(5) . . ?
C51 C50 C49 122.2(6) . . ?
C38 C51 C50 122.4(6) . . ?
C38 C51 H51 118.8 . . ?
C50 C51 H51 118.8 . . ?
C53 C52 C45 124.6(7) . . ?
C53 C52 C56 114.1(7) . . ?
C56 C52 C45 121.3(8) . . ?
C52 C53 H53 118.5 . . ?
C54 C53 C52 123.0(8) . . ?
C54 C53 H53 118.5 . . ?
N4 C54 C53 121.1(9) . . ?
N4 C54 H54 119.5 . . ?
C53 C54 H54 119.5 . . ?
N4 C55 H55 118.1 . . ?
N4 C55 C56 123.8(8) . . ?
C56 C55 H55 118.1 . . ?
C52 C56 H56 120.4 . . ?
C55 C56 C52 119.1(9) . . ?
C55 C56 H56 120.4 . . ?
N4 C57 H57A 110.2 . . ?
N4 C57 H57B 110.2 . . ?
H57A C57 H57B 108.5 . . ?
C58 C57 N4 107.7(5) . . ?
C58 C57 H57A 110.2 . . ?
C58 C57 H57B 110.2 . . ?
C59 C58 C57 120.1(6) . . ?
C59 C58 C63 118.2(6) . . ?
C63 C58 C57 121.7(6) . . ?
C58 C59 H59 119.3 . . ?
C58 C59 C60 121.4(6) . . ?
C60 C59 H59 119.3 . . ?
C59 C60 H60 120.1 . . ?
C61 C60 C59 119.7(6) . . ?
C61 C60 H60 120.1 . . ?
C60 C61 C64 119.7(6) . . ?
C62 C61 C60 119.7(6) . . ?
C62 C61 C64 120.5(6) . . ?
C61 C62 H62 120.1 . . ?
C61 C62 C63 119.9(7) . . ?
C63 C62 H62 120.1 . . ?
C58 C63 C62 120.7(7) . . ?
C58 C63 H63 119.6 . . ?
C62 C63 H63 119.6 . . ?
N1 C64 C61 108.0(4) . . ?
N1 C64 H64A 110.1 . . ?
N1 C64 H64B 110.1 . . ?
C61 C64 H64A 110.1 . . ?
C61 C64 H64B 110.1 . . ?
H64A C64 H64B 108.4 . . ?
N5 C65 C66 175.2(11) . . ?
C65 C66 H66A 109.5 . . ?
C65 C66 H66B 109.5 . . ?
C65 C66 H66C 109.5 . . ?
H66A C66 H66B 109.5 . . ?
H66A C66 H66C 109.5 . . ?
H66B C66 H66C 109.5 . . ?
N6 C67 C68 178.2(9) . . ?
C67 C68 H68A 109.5 . . ?
C67 C68 H68B 109.5 . . ?
C67 C68 H68C 109.5 . . ?
H68A C68 H68B 109.5 . . ?
H68A C68 H68C 109.5 . . ?
H68B C68 H68C 109.5 . . ?
F2 P1 F1 179.2(2) . . ?
F2 P1 F5 89.71(19) . . ?
F3 P1 F1 89.98(18) . . ?
F3 P1 F2 90.29(19) . . ?
F3 P1 F5 179.8(2) . . ?
F3 P1 F6 90.0(2) . . ?
F4 P1 F1 89.90(18) . . ?
F4 P1 F2 89.37(18) . . ?
F4 P1 F3 89.69(18) . . ?
F4 P1 F5 90.47(18) . . ?
F4 P1 F6 179.6(2) . . ?
F5 P1 F1 90.02(18) . . ?
F6 P1 F1 90.40(18) . . ?
F6 P1 F2 90.33(19) . . ?
F6 P1 F5 89.82(18) . . ?
F7 P2 F10 87.7(8) . . ?
F7 P2 F11 83.7(9) . . ?
F8 P2 F7 175.4(8) . . ?
F8 P2 F10 87.7(6) . . ?
F8 P2 F11 95.8(9) . . ?
F9 P2 F7 84.4(7) . . ?
F9 P2 F8 95.1(8) . . ?
F9 P2 F10 83.5(7) . . ?
F9 P2 F11 162.1(9) . . ?
F10 P2 F11 82.8(7) . . ?
F12 P2 F7 87.8(8) . . ?
F12 P2 F8 96.7(7) . . ?
F12 P2 F9 89.0(10) . . ?
F12 P2 F10 171.6(9) . . ?
F12 P2 F11 103.8(11) . . ?
F13 P3 F14 172.3(13) . . ?
F13 P3 F15 92.0(9) . . ?
F13 P3 F16 87.9(8) . . ?
F13 P3 F17 88.4(10) . . ?
F13 P3 F18 87.5(8) . . ?
F14 P3 F18 98.4(10) . . ?
F15 P3 F14 82.8(10) . . ?
F15 P3 F16 84.0(12) . . ?
F15 P3 F17 179.3(14) . . ?
F15 P3 F18 91.9(14) . . ?
F16 P3 F14 85.9(10) . . ?
F16 P3 F18 173.7(12) . . ?
F17 P3 F14 96.7(13) . . ?
F17 P3 F16 95.5(13) . . ?
F17 P3 F18 88.6(9) . . ?
F19 P4 F20 177.8(6) . . ?
F19 P4 F21 89.2(4) . . ?
F19 P4 F22 89.4(5) . . ?
F19 P4 F23 88.9(5) . . ?
F19 P4 F24 92.7(5) . . ?
F20 P4 F22 89.9(5) . . ?
F21 P4 F20 88.8(5) . . ?
F21 P4 F22 91.6(5) . . ?
F23 P4 F20 93.2(5) . . ?
F23 P4 F21 177.7(6) . . ?
F23 P4 F22 89.8(4) . . ?
F24 P4 F20 87.9(4) . . ?
F24 P4 F21 87.8(4) . . ?
F24 P4 F22 177.8(5) . . ?
F24 P4 F23 90.9(5) . . ?
F25 P5 F26 176.4(5) . . ?
F25 P5 F27 95.8(6) . . ?
F25 P5 F28 93.0(4) . . ?
F25 P5 F29 92.5(6) . . ?
F25 P5 F30 92.8(4) . . ?
F26 P5 F29 87.0(6) . . ?
F27 P5 F26 84.9(5) . . ?
F27 P5 F28 94.6(4) . . ?
F27 P5 F29 171.2(6) . . ?
F27 P5 F30 91.8(4) . . ?
F28 P5 F26 90.5(4) . . ?
F28 P5 F29 82.1(4) . . ?
F28 P5 F30 171.0(4) . . ?
F30 P5 F26 83.7(4) . . ?
F30 P5 F29 90.8(4) . . ?

loop_
_geom_bond_atom_site_label_1
_geom_bond_atom_site_label_2
_geom_bond_distance
_geom_bond_site_symmetry_2
_geom_bond_publ_flag
N1 C1 1.329(8) . ?
N1 C5 1.338(8) . ?
N1 C64 1.515(7) . ?
N2 C22 1.345(9) . ?
N2 C23 1.297(10) . ?
N2 C25 1.517(9) . ?
N3 C32 1.485(7) . ?
N3 C33 1.297(7) . ?
N3 C37 1.366(7) . ?
N4 C54 1.329(9) . ?
N4 C55 1.274(10) . ?
N4 C57 1.516(8) . ?
C1 H1 0.9500 . ?
C1 C2 1.367(8) . ?
C2 H2 0.9500 . ?
C2 C3 1.384(8) . ?
C3 C4 1.382(9) . ?
C3 C6 1.472(8) . ?
C4 H4 0.9500 . ?
C4 C5 1.361(8) . ?
C5 H5 0.9500 . ?
C6 C7 1.434(8) . ?
C6 C19 1.367(7) . ?
C7 H7 0.9500 . ?
C7 C8 1.352(7) . ?
C8 H8 0.9500 . ?
C8 C9 1.424(7) . ?
C9 C10 1.393(7) . ?
C9 C18 1.426(8) . ?
C10 H10 0.9500 . ?
C10 C11 1.404(7) . ?
C11 C12 1.404(8) . ?
C11 C16 1.410(8) . ?
C12 H12 0.9500 . ?
C12 C13 1.381(7) . ?
C13 C14 1.399(9) . ?
C13 C20 1.471(8) . ?
C14 H14 0.9500 . ?
C14 C15 1.372(9) . ?
C15 H15 0.9500 . ?
C15 C16 1.426(8) . ?
C16 C17 1.413(8) . ?
C17 H17 0.9500 . ?
C17 C18 1.394(7) . ?
C18 C19 1.408(7) . ?
C19 H19 0.9500 . ?
C20 C21 1.384(10) . ?
C20 C24 1.371(8) . ?
C21 H21 0.9500 . ?
C21 C22 1.383(10) . ?
C22 H22 0.9500 . ?
C23 H23 0.9500 . ?
C23 C24 1.357(10) . ?
C24 H24 0.9500 . ?
C25 H25A 0.9900 . ?
C25 H25B 0.9900 . ?
C25 C26 1.478(10) . ?
C26 C27 1.396(11) . ?
C26 C31 1.376(9) . ?
C27 H27 0.9500 . ?
C27 C28 1.352(11) . ?
C28 H28 0.9500 . ?
C28 C29 1.402(9) . ?
C29 C30 1.390(9) . ?
C29 C32 1.501(9) . ?
C30 H30 0.9500 . ?
C30 C31 1.366(8) . ?
C31 H31 0.9500 . ?
C32 H32A 0.9900 . ?
C32 H32B 0.9900 . ?
C33 H33 0.9500 . ?
C33 C34 1.389(8) . ?
C34 H34 0.9500 . ?
C34 C35 1.414(7) . ?
C35 C36 1.386(8) . ?
C35 C38 1.458(7) . ?
C36 H36 0.9500 . ?
C36 C37 1.341(9) . ?
C37 H37 0.9500 . ?
C38 C39 1.421(8) . ?
C38 C51 1.374(7) . ?
C39 H39 0.9500 . ?
C39 C40 1.356(8) . ?
C40 H40 0.9500 . ?
C40 C41 1.427(7) . ?
C41 C42 1.411(8) . ?
C41 C50 1.409(8) . ?
C42 H42 0.9500 . ?
C42 C43 1.383(8) . ?
C43 C44 1.393(8) . ?
C43 C48 1.424(9) . ?
C44 H44 0.9500 . ?
C44 C45 1.389(8) . ?
C45 C46 1.391(11) . ?
C45 C52 1.459(9) . ?
C46 H46 0.9500 . ?
C46 C47 1.383(10) . ?
C47 H47 0.9500 . ?
C47 C48 1.455(8) . ?
C48 C49 1.398(8) . ?
C49 H49 0.9500 . ?
C49 C50 1.409(8) . ?
C50 C51 1.397(7) . ?
C51 H51 0.9500 . ?
C52 C53 1.355(10) . ?
C52 C56 1.419(10) . ?
C53 H53 0.9500 . ?
C53 C54 1.345(10) . ?
C54 H54 0.9500 . ?
C55 H55 0.9500 . ?
C55 C56 1.364(10) . ?
C56 H56 0.9500 . ?
C57 H57A 0.9900 . ?
C57 H57B 0.9900 . ?
C57 C58 1.499(8) . ?
C58 C59 1.347(9) . ?
C58 C63 1.375(9) . ?
C59 H59 0.9500 . ?
C59 C60 1.401(8) . ?
C60 H60 0.9500 . ?
C60 C61 1.363(9) . ?
C61 C62 1.349(10) . ?
C61 C64 1.520(8) . ?
C62 H62 0.9500 . ?
C62 C63 1.405(10) . ?
C63 H63 0.9500 . ?
C64 H64A 0.9900 . ?
C64 H64B 0.9900 . ?
N5 C65 1.079(12) . ?
C65 C66 1.604(16) . ?
C66 H66A 0.9800 . ?
C66 H66B 0.9800 . ?
C66 H66C 0.9800 . ?
N6 C67 1.157(9) . ?
C67 C68 1.467(12) . ?
C68 H68A 0.9800 . ?
C68 H68B 0.9800 . ?
C68 H68C 0.9800 . ?
P1 F1 1.613(3) . ?
P1 F2 1.608(4) . ?
P1 F3 1.598(3) . ?
P1 F4 1.592(3) . ?
P1 F5 1.611(3) . ?
P1 F6 1.605(3) . ?
P2 F7 1.580(14) . ?
P2 F8 1.525(11) . ?
P2 F9 1.516(12) . ?
P2 F10 1.625(11) . ?
P2 F11 1.681(17) . ?
P2 F12 1.462(14) . ?
P3 F13 1.490(10) . ?
P3 F14 1.568(11) . ?
P3 F15 1.495(12) . ?
P3 F16 1.556(12) . ?
P3 F17 1.544(12) . ?
P3 F18 1.593(11) . ?
P4 F19 1.540(9) . ?
P4 F20 1.595(8) . ?
P4 F21 1.587(6) . ?
P4 F22 1.599(8) . ?
P4 F23 1.572(7) . ?
P4 F24 1.569(8) . ?
P5 F25 1.476(6) . ?
P5 F26 1.565(7) . ?
P5 F27 1.513(7) . ?
P5 F28 1.521(5) . ?
P5 F29 1.593(8) . ?
P5 F30 1.563(6) . ?

loop_
_smtbx_masks_void_nr
_smtbx_masks_void_average_x
_smtbx_masks_void_average_y
_smtbx_masks_void_average_z
_smtbx_masks_void_volume
_smtbx_masks_void_count_electrons
_smtbx_masks_void_content
1 0.000 0.000 -0.274 747.4 177.4 ?
2 0.145 0.375 0.907 30.1 3.2 ?
3 0.145 0.625 0.407 30.1 3.2 ?
4 0.238 -0.048 -0.051 46.5 4.9 ?
5 0.238 0.048 0.449 46.5 4.9 ?
6 0.262 0.452 0.551 46.5 4.9 ?
7 0.262 0.548 0.051 46.5 4.9 ?
8 0.355 0.125 0.093 30.1 3.2 ?
9 0.355 0.875 0.593 30.1 3.2 ?
10 0.500 0.500 0.132 747.4 177.4 ?
11 0.645 0.125 0.407 30.1 3.2 ?
12 0.645 0.875 0.907 30.1 3.2 ?
13 0.738 0.452 0.949 46.5 4.9 ?
14 0.738 0.548 0.449 46.5 4.9 ?
15 0.762 0.048 0.051 46.5 4.9 ?
16 0.762 -0.048 0.551 46.5 4.9 ?
17 0.855 0.375 0.593 30.1 3.2 ?
18 0.855 0.625 0.093 30.1 3.2 ?
